data_4020900
loop_
_publ_author_name
'Akira Otaka'
'Junko Watanabe'
'Akira Yukimasa'
'Yoshikazu Sasaki'
'Hideaki Watanabe'
'Takayoshi Kinoshita'
'Shinya Oishi'
'Hirokazu Tamamura'
'Nobutaka Fujii'

_publ_section_title
;
 SmI~2~-Mediated Reduction of \g,\g-Difluoro-\a,\b-enoates
 with Application to the Synthesis of Functionalized
 (Z)-Fluoroalkene-Type Dipeptide Isosteres
;
_journal_name_full 'Journal of Organic Chemistry'
_journal_page_first 1634
_journal_page_last 1645
_journal_paper_doi 10.1021/jo035709d
_journal_volume 69
_journal_year 2004
_chemical_formula_sum 'C21 H30 F2 N2 O3'
_chemical_formula_weight 396.48
_space_group_IT_number 4
_symmetry_cell_setting monoclinic
_symmetry_space_group_name_Hall 'P 2yb'
_symmetry_space_group_name_H-M 'P 1 21 1'
_cell_angle_alpha 90
_cell_angle_beta 98.05(1)
_cell_angle_gamma 90
_cell_formula_units_Z 4
_cell_length_a 16.285(2)
_cell_length_b 26.787(4)
_cell_length_c 5.1250(6)
_cell_measurement_temperature 298.2
_cell_volume 2213.6(5)
_exptl_crystal_density_diffrn 1.190
_cod_original_sg_symbol_H-M 'P 21'
_cod_original_formula_sum 'C21 H30 F2 N2 O3 '
_cod_database_code 4020900

loop_
_symmetry_equiv_pos_as_xyz
x,y,z
-x,1/2+y,-z

loop_
_atom_site_label
_atom_site_type_symbol
_atom_site_fract_x
_atom_site_fract_y
_atom_site_fract_z
_atom_site_U_iso_or_equiv
_atom_site_adp_type
_atom_site_occupancy
_atom_site_calc_flag
_atom_site_refinement_flags
_atom_site_disorder_assembly
_atom_site_disorder_group
F(1) F -0.1762(3) -0.0161 0.069(1) 0.070(2) Uani 1.00 d . . .
F(2) F -0.2499(3) -0.0223(3) -0.314(1) 0.080(2) Uani 1.00 d . . .
F(3) F -0.2604(3) -0.3586(3) -0.693(1) 0.077(2) Uani 1.00 d . . .
F(4) F -0.3282(3) -0.3527(3) -0.3552(9) 0.065(2) Uani 1.00 d . . .
O(1) O -0.0510(5) 0.1102(3) -0.483(1) 0.075(2) Uani 1.00 d . . .
O(2) O -0.0016(4) -0.0537(4) -0.560(1) 0.076(2) Uani 1.00 d . . .
O(3) O 0.0883(4) -0.0400(4) -0.183(1) 0.075(2) Uani 1.00 d . . .
O(4) O -0.4513(4) -0.5020(3) -0.844(1) 0.071(2) Uani 1.00 d . . .
O(5) O -0.5059(4) -0.3351(4) -1.205(1) 0.067(2) Uani 1.00 d . . .
O(6) O -0.6025(4) -0.3488(4) -0.941(1) 0.069(2) Uani 1.00 d . . .
N(1) N -0.0107(5) 0.1305(4) -0.058(2) 0.062(3) Uani 1.00 d . . .
N(2) N -0.0395(4) -0.0632(4) -0.149(1) 0.050(2) Uani 1.00 d . . .
N(3) N -0.4727(6) -0.5147(4) -0.420(2) 0.063(3) Uani 1.00 d . . .
N(4) N -0.4779(4) -0.3262(4) -0.764(1) 0.043(2) Uani 1.00 d . . .
C(1) C 0.1584(7) -0.0250(6) -0.322(2) 0.080(3) Uani 1.00 d . . .
C(3) C 0.182(1) -0.0696(8) -0.479(3) 0.105(6) Uani 1.00 d . . .
C(4) C 0.1374(9) 0.0183(7) -0.485(3) 0.088(5) Uani 1.00 d . . .
C(5) C 0.2259(10) -0.011(1) -0.093(3) 0.143(8) Uani 1.00 d . . .
C(6) C 0.0151(6) -0.0521(5) -0.324(2) 0.055(2) Uani 1.00 d . . .
C(9) C -0.1262(6) -0.0697(5) -0.245(2) 0.048(2) Uani 1.00 d . . .
C(10) C -0.0894(6) 0.0563(5) -0.137(2) 0.052(3) Uani 1.00 d . . .
C(12) C -0.1309(6) 0.0253(5) -0.291(2) 0.054(3) Uani 1.00 d . . .
C(13) C -0.1705(6) -0.0203(5) -0.190(2) 0.053(2) Uani 1.00 d . . .
C(14) C -0.0494(6) 0.1019(5) -0.251(2) 0.058(3) Uani 1.00 d . . .
C(15) C -0.1576(8) -0.1168(5) -0.110(3) 0.090(4) Uani 1.00 d . . .
C(18) C -0.120(1) -0.1613(7) -0.226(5) 0.128(7) Uani 1.00 d . . .
C(19) C 0.1114(8) 0.1809(6) 0.096(3) 0.086(4) Uani 1.00 d . . .
C(20) C 0.0365(7) 0.1760(5) -0.105(2) 0.073(3) Uani 1.00 d . . .
C(22) C -0.2502(10) -0.1219(8) -0.144(5) 0.132(7) Uani 1.00 d . . .
C(23) C -0.0210(7) 0.2220(5) -0.114(2) 0.072(3) Uani 1.00 d . . .
C(24) C -0.0800(9) 0.2290(6) 0.051(3) 0.098(5) Uani 1.00 d . . .
C(25) C -0.011(1) 0.2619(7) -0.281(3) 0.118(6) Uani 1.00 d . . .
C(26) C -0.2772(10) -0.2526(7) -0.640(5) 0.121(6) Uani 1.00 d . . .
C(27) C -0.1270(9) 0.2724(7) 0.041(3) 0.112(6) Uani 1.00 d . . .
C(28) C -0.052(1) 0.3053(7) -0.285(4) 0.140(7) Uani 1.00 d . . .
C(29) C -0.112(1) 0.3096(7) -0.124(5) 0.136(7) Uani 1.00 d . . .
C(30) C -0.3675(8) -0.2653(5) -0.652(2) 0.074(3) Uani 1.00 d . . .
C(31) C -0.414(1) -0.2249(6) -0.818(4) 0.099(6) Uani 1.00 d . . .
C(34) C -0.3885(5) -0.3162(5) -0.760(2) 0.052(2) Uani 1.00 d . . .
C(35) C -0.3396(5) -0.3595(4) -0.620(2) 0.049(2) Uani 1.00 d . . .
C(37) C -0.3759(6) -0.4097(4) -0.690(2) 0.046(2) Uani 1.00 d . . .
C(38) C -0.5246(5) -0.3364(4) -0.980(2) 0.044(2) Uani 1.00 d . . .
C(40) C -0.4057(6) -0.4403(5) -0.523(2) 0.051(3) Uani 1.00 d . . .
C(42) C -0.4449(6) -0.4881(4) -0.616(2) 0.049(2) Uani 1.00 d . . .
C(44) C -0.688(1) -0.3214(7) -1.332(3) 0.088(5) Uani 1.00 d . . .
C(46) C -0.6670(6) -0.3629(6) -1.150(2) 0.071(3) Uani 1.00 d . . .
C(47) C -0.640(1) -0.4092(7) -1.292(3) 0.100(6) Uani 1.00 d . . .
C(48) C -0.741(1) -0.377(1) -1.009(3) 0.163(8) Uani 1.00 d . . .
C(49) C -0.3961(7) -0.6099(6) -0.217(3) 0.080(4) Uani 1.00 d . . .
C(50) C -0.5143(7) -0.5626(5) -0.473(2) 0.066(3) Uani 1.00 d . . .
C(51) C -0.5828(7) -0.5665(6) -0.293(2) 0.064(3) Uani 1.00 d . . .
C(52) C -0.4550(7) -0.6064(5) -0.429(2) 0.066(3) Uani 1.00 d . . .
C(53) C -0.3471(9) -0.6522(7) -0.179(3) 0.108(5) Uani 1.00 d . . .
C(54) C -0.465(1) -0.6450(6) -0.608(3) 0.098(5) Uani 1.00 d . . .
C(55) C -0.354(1) -0.6898(7) -0.358(4) 0.109(6) Uani 1.00 d . . .
C(56) C -0.413(1) -0.6863(6) -0.569(3) 0.127(6) Uani 1.00 d . . .
H(1) H 0.001(6) 0.123(3) 0.14(2) 0.07(2) Uiso 1.00 calc . . .
H(2) H -0.138(6) -0.074(4) -0.42(2) 0.07(2) Uiso 1.00 calc . . .
H(3) H -0.091(6) 0.053(3) 0.06(2) 0.08(2) Uiso 1.00 calc . . .
H(4) H -0.142(6) 0.031(4) -0.48(2) 0.09(3) Uiso 1.00 calc . . .
H(5) H 0.147(6) 0.149(4) 0.07(2) 0.10(3) Uiso 1.00 calc . . .
H(6) H 0.139(7) 0.209(5) 0.07(2) 0.09(3) Uiso 1.00 calc . . .
H(7) H 0.096(6) 0.183(4) 0.29(2) 0.08(3) Uiso 1.00 calc . . .
H(8) H 0.047(5) 0.172(3) -0.31(2) 0.06(2) Uiso 1.00 calc . . .
H(9) H -0.084(6) 0.201(5) 0.19(2) 0.11(3) Uiso 1.00 calc . . .
H(10) H 0.024(7) 0.256(4) -0.43(2) 0.12(3) Uiso 1.00 calc . . .
H(11) H -0.163(6) 0.275(4) 0.20(2) 0.10(3) Uiso 1.00 calc . . .
H(12) H -0.050(6) 0.334(4) -0.42(2) 0.08(2) Uiso 1.00 calc . . .
H(13) H -0.138(7) 0.338(4) -0.12(2) 0.09(3) Uiso 1.00 calc . . .
H(14) H -0.023(5) -0.066(4) 0.04(2) 0.08(2) Uiso 1.00 calc . . .
H(15) H 0.154(8) -0.075(5) -0.63(2) 0.11(3) Uiso 1.00 calc . . .
H(16) H 0.234(8) -0.051(5) -0.53(2) 0.11(3) Uiso 1.00 calc . . .
H(17) H 0.198(7) -0.097(4) -0.37(2) 0.10(3) Uiso 1.00 calc . . .
H(18) H 0.123(6) 0.048(4) -0.39(2) 0.07(3) Uiso 1.00 calc . . .
H(19) H 0.180(6) 0.034(4) -0.60(2) 0.07(2) Uiso 1.00 calc . . .
H(20) H 0.096(5) 0.015(3) -0.64(2) 0.04(2) Uiso 1.00 calc . . .
H(21) H 0.230(7) -0.037(4) 0.04(2) 0.10(3) Uiso 1.00 calc . . .
H(22) H 0.265(7) -0.006(4) -0.20(2) 0.10(2) Uiso 1.00 calc . . .
H(23) H 0.208(8) 0.019(5) 0.01(3) 0.11(3) Uiso 1.00 calc . . .
H(24) H -0.154(6) -0.121(4) 0.09(2) 0.06(3) Uiso 1.00 calc . . .
H(25) H -0.137(7) -0.197(5) -0.20(2) 0.10(3) Uiso 1.00 calc . . .
H(26) H -0.143(7) -0.165(4) -0.40(2) 0.08(3) Uiso 1.00 calc . . .
H(27) H -0.059(7) -0.157(4) -0.18(2) 0.09(3) Uiso 1.00 calc . . .
H(28) H -0.291(7) -0.098(4) -0.05(2) 0.10(3) Uiso 1.00 calc . . .
H(29) H -0.281(9) -0.121(6) -0.32(3) 0.15(4) Uiso 1.00 calc . . .
H(30) H -0.262(6) -0.156(4) -0.04(2) 0.08(2) Uiso 1.00 calc . . .
H(31) H -0.457(6) -0.506(4) -0.24(2) 0.09(3) Uiso 1.00 calc . . .
H(32) H -0.386(6) -0.417(4) -0.90(2) 0.07(2) Uiso 1.00 calc . . .
H(33) H -0.400(5) -0.431(3) -0.34(2) 0.04(2) Uiso 1.00 calc . . .
H(34) H -0.391(6) -0.585(4) -0.07(2) 0.07(2) Uiso 1.00 calc . . .
H(35) H -0.541(5) -0.562(4) -0.64(2) 0.06(2) Uiso 1.00 calc . . .
H(36) H -0.622(6) -0.539(3) -0.33(2) 0.05(2) Uiso 1.00 calc . . .
H(37) H -0.608(6) -0.601(4) -0.33(2) 0.08(2) Uiso 1.00 calc . . .
H(38) H -0.556(5) -0.561(3) -0.11(2) 0.06(2) Uiso 1.00 calc . . .
H(39) H -0.305(6) -0.653(4) 0.00(2) 0.08(3) Uiso 1.00 calc . . .
H(40) H -0.509(6) -0.640(4) -0.77(2) 0.09(3) Uiso 1.00 calc . . .
H(41) H -0.321(6) -0.714(4) -0.32(2) 0.08(3) Uiso 1.00 calc . . .
H(42) H -0.425(6) -0.713(4) -0.71(2) 0.09(2) Uiso 1.00 calc . . .
H(43) H -0.487(6) -0.331(4) -0.59(2) 0.07(2) Uiso 1.00 calc . . .
H(44) H -0.381(5) -0.319(3) -0.96(2) 0.07(2) Uiso 1.00 calc . . .
H(45) H -0.636(8) -0.313(4) -1.42(2) 0.11(3) Uiso 1.00 calc . . .
H(46) H -0.732(6) -0.322(4) -1.50(2) 0.08(2) Uiso 1.00 calc . . .
H(47) H -0.700(7) -0.294(4) -1.29(2) 0.06(3) Uiso 1.00 calc . . .
H(48) H -0.624(7) -0.438(4) -1.17(2) 0.09(3) Uiso 1.00 calc . . .
H(49) H -0.685(7) -0.420(5) -1.43(2) 0.12(3) Uiso 1.00 calc . . .
H(50) H -0.587(9) -0.401(5) -1.38(2) 0.13(3) Uiso 1.00 calc . . .
H(51) H -0.756(7) -0.347(5) -0.89(3) 0.12(3) Uiso 1.00 calc . . .
H(52) H -0.779(6) -0.385(3) -1.14(2) 0.07(2) Uiso 1.00 calc . . .
H(53) H -0.723(7) -0.394(5) -0.85(3) 0.10(3) Uiso 1.00 calc . . .
H(54) H -0.240(7) -0.272(4) -0.55(2) 0.10(3) Uiso 1.00 calc . . .
H(55) H -0.276(6) -0.254(4) -0.87(2) 0.08(3) Uiso 1.00 calc . . .
H(56) H -0.268(6) -0.218(4) -0.57(2) 0.08(2) Uiso 1.00 calc . . .
H(57) H -0.370(6) -0.262(3) -0.44(2) 0.06(2) Uiso 1.00 calc . . .
H(58) H -0.402(7) -0.193(4) -0.78(2) 0.09(3) Uiso 1.00 calc . . .
H(59) H -0.403(7) -0.232(5) -1.04(2) 0.11(3) Uiso 1.00 calc . . .
H(60) H -0.466(6) -0.233(4) -0.87(2) 0.08(3) Uiso 1.00 calc . . .

loop_
_atom_site_aniso_label
_atom_site_aniso_U_11
_atom_site_aniso_U_22
_atom_site_aniso_U_33
_atom_site_aniso_U_12
_atom_site_aniso_U_13
_atom_site_aniso_U_23
F(1) 0.076(4) 0.079(4) 0.062(3) -0.011(3) 0.030(3) -0.017(3)
F(2) 0.051(3) 0.081(4) 0.102(4) 0.003(3) -0.008(3) -0.002(4)
F(3) 0.047(3) 0.084(4) 0.108(4) -0.004(3) 0.033(3) 0.006(4)
F(4) 0.075(4) 0.070(4) 0.048(2) -0.013(3) 0.005(3) -0.008(3)
O(1) 0.107(6) 0.065(5) 0.056(4) -0.018(4) 0.022(4) -0.006(4)
O(2) 0.062(4) 0.122(6) 0.046(3) -0.010(4) 0.017(3) -0.003(4)
O(3) 0.051(3) 0.124(6) 0.055(4) -0.016(4) 0.022(3) -0.008(4)
O(4) 0.100(5) 0.068(5) 0.049(3) -0.026(4) 0.025(4) -0.015(3)
O(5) 0.057(4) 0.112(6) 0.033(3) -0.017(4) 0.011(3) -0.011(4)
O(6) 0.048(3) 0.108(6) 0.053(3) -0.027(4) 0.019(3) -0.003(4)
N(1) 0.085(6) 0.066(5) 0.034(4) -0.021(4) 0.003(4) 0.006(3)
N(2) 0.050(3) 0.052(4) 0.050(4) -0.005(4) 0.013(3) 0.010(4)
N(3) 0.094(7) 0.053(4) 0.045(5) -0.017(4) 0.020(4) 0.001(4)
N(4) 0.034(3) 0.065(5) 0.032(3) 0.000(3) 0.010(3) 0.005(4)
C(1) 0.075(7) 0.114(8) 0.060(6) -0.037(6) 0.040(4) -0.002(5)
C(3) 0.12(1) 0.11(1) 0.10(1) 0.02(1) 0.043(10) 0.002(9)
C(4) 0.078(9) 0.102(10) 0.09(1) -0.014(8) 0.022(8) -0.011(7)
C(5) 0.067(9) 0.29(3) 0.073(9) -0.08(1) 0.032(6) -0.01(1)
C(6) 0.053(4) 0.069(6) 0.046(3) -0.003(5) 0.011(3) 0.006(5)
C(9) 0.055(4) 0.050(4) 0.037(5) -0.010(4) -0.005(4) -0.009(4)
C(10) 0.052(6) 0.064(5) 0.041(5) -0.003(4) 0.010(4) -0.004(4)
C(12) 0.062(6) 0.054(6) 0.045(6) -0.006(4) 0.004(4) 0.000(4)
C(13) 0.051(4) 0.051(4) 0.056(3) -0.007(4) 0.005(4) -0.004(5)
C(14) 0.071(7) 0.050(5) 0.054(3) -0.006(4) 0.016(5) -0.013(4)
C(15) 0.082(7) 0.061(6) 0.13(1) -0.024(6) 0.043(8) 0.025(7)
C(18) 0.07(1) 0.062(9) 0.24(2) -0.007(8) -0.01(1) -0.03(1)
C(19) 0.077(8) 0.078(8) 0.11(1) -0.022(7) 0.023(6) -0.005(8)
C(20) 0.099(7) 0.058(5) 0.067(6) -0.015(4) 0.026(5) 0.002(6)
C(22) 0.081(7) 0.09(1) 0.24(2) -0.006(9) 0.07(1) 0.03(1)
C(23) 0.079(7) 0.075(6) 0.060(6) -0.008(5) -0.005(5) 0.001(5)
C(24) 0.091(10) 0.093(9) 0.12(1) 0.003(6) 0.054(8) 0.024(9)
C(25) 0.17(2) 0.087(9) 0.11(1) 0.002(9) 0.05(1) 0.031(8)
C(26) 0.084(7) 0.067(9) 0.20(2) -0.019(7) -0.03(1) -0.03(1)
C(27) 0.10(1) 0.105(10) 0.13(1) 0.019(8) 0.034(10) 0.021(9)
C(28) 0.17(2) 0.089(10) 0.17(2) 0.015(10) 0.05(1) 0.06(1)
C(29) 0.12(1) 0.09(1) 0.20(2) 0.01(1) 0.02(1) 0.05(1)
C(30) 0.090(7) 0.064(5) 0.067(7) -0.013(6) 0.006(6) -0.020(5)
C(31) 0.10(1) 0.050(8) 0.14(1) 0.002(8) 0.00(1) 0.000(8)
C(34) 0.034(3) 0.061(4) 0.059(6) -0.009(4) 0.004(4) -0.008(4)
C(35) 0.050(4) 0.052(4) 0.047(3) -0.010(4) 0.017(4) -0.012(4)
C(37) 0.057(6) 0.040(4) 0.041(5) 0.006(4) 0.009(4) -0.002(3)
C(38) 0.044(3) 0.054(5) 0.035(3) -0.005(4) 0.007(2) 0.012(4)
C(40) 0.079(7) 0.037(4) 0.042(5) 0.001(4) 0.019(5) -0.002(3)
C(42) 0.062(6) 0.039(4) 0.050(4) 0.000(4) 0.022(4) -0.006(3)
C(44) 0.092(10) 0.10(1) 0.064(8) 0.029(9) -0.014(7) -0.008(6)
C(46) 0.045(5) 0.103(7) 0.065(6) -0.010(5) 0.006(3) 0.006(5)
C(47) 0.09(1) 0.09(1) 0.11(1) -0.020(8) -0.019(9) -0.026(8)
C(48) 0.074(9) 0.37(3) 0.050(8) -0.12(1) 0.014(7) -0.01(1)
C(49) 0.078(8) 0.085(8) 0.078(7) -0.006(6) 0.016(5) -0.012(7)
C(50) 0.080(7) 0.062(5) 0.056(6) -0.022(4) 0.007(5) 0.000(6)
C(51) 0.080(7) 0.063(7) 0.044(6) -0.007(7) -0.006(4) 0.008(6)
C(52) 0.088(7) 0.052(5) 0.060(6) -0.021(4) 0.027(5) 0.002(4)
C(53) 0.083(9) 0.103(10) 0.14(1) 0.014(7) 0.012(9) -0.030(8)
C(54) 0.16(1) 0.066(7) 0.067(8) 0.003(7) 0.025(9) -0.015(5)
C(55) 0.12(1) 0.074(9) 0.14(1) 0.020(9) 0.037(8) -0.004(8)
C(56) 0.20(2) 0.068(9) 0.11(1) 0.031(9) 0.004(9) -0.040(9)

loop_
_geom_bond_atom_site_label_1
_geom_bond_atom_site_label_2
_geom_bond_distance
_geom_bond_site_symmetry_1
_geom_bond_site_symmetry_2
_geom_bond_publ_flag
F(1) C(13) 1.35(1) . . yes
F(2) C(13) 1.36(1) . . yes
F(3) C(35) 1.39(1) . . yes
F(4) C(35) 1.357(10) . . yes
O(1) C(14) 1.21(1) . . yes
O(2) C(6) 1.20(1) . . yes
O(3) C(1) 1.48(1) . . yes
O(3) C(6) 1.34(1) . . yes
O(4) C(42) 1.22(1) . . yes
O(5) C(38) 1.232(10) . . yes
O(6) C(38) 1.35(1) . . yes
O(6) C(46) 1.44(1) . . yes
N(1) C(14) 1.34(1) . . yes
N(1) C(20) 1.48(1) . . yes
N(2) C(6) 1.38(1) . . yes
N(2) C(9) 1.44(1) . . yes
N(3) C(42) 1.36(1) . . yes
N(3) C(50) 1.46(1) . . yes
N(4) C(34) 1.48(1) . . yes
N(4) C(38) 1.28(1) . . yes
C(1) C(3) 1.52(2) . . yes
C(1) C(4) 1.44(2) . . yes
C(1) C(5) 1.53(2) . . yes
C(9) C(13) 1.55(1) . . yes
C(9) C(15) 1.56(2) . . yes
C(10) C(12) 1.28(1) . . yes
C(10) C(14) 1.54(1) . . yes
C(12) C(13) 1.51(1) . . yes
C(15) C(18) 1.50(2) . . yes
C(15) C(22) 1.50(2) . . yes
C(19) C(20) 1.49(2) . . yes
C(20) C(23) 1.54(2) . . yes
C(23) C(24) 1.38(2) . . yes
C(23) C(25) 1.39(2) . . yes
C(24) C(27) 1.39(2) . . yes
C(25) C(28) 1.34(2) . . yes
C(26) C(30) 1.50(2) . . yes
C(27) C(29) 1.35(2) . . yes
C(28) C(29) 1.37(3) . . yes
C(30) C(31) 1.51(2) . . yes
C(30) C(34) 1.49(1) . . yes
C(34) C(35) 1.53(1) . . yes
C(35) C(37) 1.49(1) . . yes
C(37) C(40) 1.32(1) . . yes
C(40) C(42) 1.48(1) . . yes
C(44) C(46) 1.46(2) . . yes
C(46) C(47) 1.53(2) . . yes
C(46) C(48) 1.53(2) . . yes
C(49) C(52) 1.35(2) . . yes
C(49) C(53) 1.38(2) . . yes
C(50) C(51) 1.55(2) . . yes
C(50) C(52) 1.52(2) . . yes
C(52) C(54) 1.38(2) . . yes
C(53) C(55) 1.35(2) . . yes
C(54) C(56) 1.39(2) . . yes
C(55) C(56) 1.35(2) . . yes

loop_
_cod_related_entry_id
_cod_related_entry_database
_cod_related_entry_code
1 ChemSpider 30658483
